data_4310081
loop_
_publ_author_name
'Julien Massue'
'Nathalie Bellec'
'St\'ephanie Chopin'
'Eric Levillain'
'Thierry Roisnel'
'Rodolphe Cl\'erac'
'Dominique Lorcy'

_publ_section_title
;
Electroactive Ligands: The First Metal Complexes of
Tetrathiafulvenyl-Acetylacetonate
;
_journal_name_full 'Inorganic Chemistry'
_journal_page_first 8740
_journal_page_last 8748
_journal_paper_doi 10.1021/ic051017r
_journal_volume 44
_journal_year 2005
_chemical_compound_source 'synthesis as described'
_chemical_formula_moiety 'C38 H40 N2 O4 S16 Zn1'
_chemical_formula_sum 'C38 H40 N2 O4 S16 Zn'
_chemical_formula_weight 1167.05
_chemical_name_systematic
;
 ?
;
_space_group_IT_number 15
_symmetry_cell_setting monoclinic
_symmetry_Int_Tables_number 15
_symmetry_space_group_name_Hall '-C 2yc'
_symmetry_space_group_name_H-M 'C 1 2/c 1'
_atom_sites_solution_hydrogens geom
_atom_sites_solution_primary direct
_atom_sites_solution_secondary difmap
_audit_conform_dict_location ftp://ftp.iucr.org/pub/cif_core.dic
_audit_conform_dict_name cif_core.dic
_audit_conform_dict_version 2.3
_audit_creation_date 2005-05-10T15:06:44-00:00
_audit_creation_method 'WinGX routine CIF_UPDATE'
_cell_angle_alpha 90.000
_cell_angle_beta 107.707(5)
_cell_angle_gamma 90.000
_cell_formula_units_Z 4
_cell_length_a 19.928(5)
_cell_length_b 9.342(5)
_cell_length_c 28.076(5)
_cell_measurement_reflns_used 21982
_cell_measurement_temperature 293(2)
_cell_measurement_theta_max 30.034
_cell_measurement_theta_min 2.91
_cell_measurement_wavelength 0.71073
_cell_volume 4979(3)
_computing_cell_refinement 'Dirax/lsq (Duisenberg & Schreurs, 1989-2000)'
_computing_data_collection 'Collect (Nonius BV, 1997-2000)'
_computing_data_reduction 'EvalCCD (Duisenberg & Schreurs 1990-2000)'
_computing_molecular_graphics 'Ortep-3 for Windows (Farrugia, 1997)'
_computing_publication_material 'WinGX publication routines (Farrugia, 1999)'
_computing_structure_refinement 'SHELXL-97 (Sheldrick, 1997)'
_computing_structure_solution 'SIR97 (Giacovazzo et al, 1997)'
_diffrn_ambient_temperature 393(2)
_diffrn_detector 'CCD plate'
_diffrn_detector_area_resol_mean 9
_diffrn_measured_fraction_theta_full 0.96
_diffrn_measured_fraction_theta_max 0.96
_diffrn_measurement_device '95mm CCD camera on \k-goniostat'
_diffrn_measurement_device_type KappaCCD
_diffrn_measurement_method 'CCD rotation images, thick slices'
_diffrn_orient_matrix_type 'by Nonius Collect from scalepack cell'
_diffrn_orient_matrix_UB_11 0.252821E-1
_diffrn_orient_matrix_UB_12 0.10069E-1
_diffrn_orient_matrix_UB_13 0.365244E-1
_diffrn_orient_matrix_UB_21 0.461295E-1
_diffrn_orient_matrix_UB_22 0.8396E-3
_diffrn_orient_matrix_UB_23 -0.72347E-2
_diffrn_orient_matrix_UB_31 -0.27524E-2
_diffrn_orient_matrix_UB_32 0.106561
_diffrn_orient_matrix_UB_33 -0.33942E-2
_diffrn_radiation_monochromator graphite
_diffrn_radiation_probe x-ray
_diffrn_radiation_type MoK\a
_diffrn_radiation_wavelength 0.71069
_diffrn_reflns_av_R_equivalents 0.0271
_diffrn_reflns_av_unetI/netI 0.032
_diffrn_reflns_limit_h_max 25
_diffrn_reflns_limit_h_min -25
_diffrn_reflns_limit_k_max 9
_diffrn_reflns_limit_k_min -12
_diffrn_reflns_limit_l_max 36
_diffrn_reflns_limit_l_min -36
_diffrn_reflns_number 16672
_diffrn_reflns_theta_full 27.49
_diffrn_reflns_theta_max 27.49
_diffrn_reflns_theta_min 3.63
_diffrn_source 'Enraf Nonius FR590'
_exptl_absorpt_coefficient_mu 1.205
_exptl_absorpt_correction_T_max 0.683
_exptl_absorpt_correction_T_min 0.453
_exptl_absorpt_correction_type sphere
_exptl_absorpt_process_details
;
  [Sheldrick, G.M. (2002). SADABS Bruker AXS Inc., Madison, Wisconsin, USA]
;
_exptl_crystal_colour orange
_exptl_crystal_density_diffrn 1.557
_exptl_crystal_density_method 'not measured'
_exptl_crystal_description prism
_exptl_crystal_F_000 2400
_exptl_crystal_size_max 0.54
_exptl_crystal_size_mid 0.49
_exptl_crystal_size_min 0.45
_refine_diff_density_max 0.368
_refine_diff_density_min -0.329
_refine_diff_density_rms 0.062
_refine_ls_extinction_method none
_refine_ls_goodness_of_fit_ref 1.082
_refine_ls_hydrogen_treatment constr
_refine_ls_matrix_type full
_refine_ls_number_parameters 277
_refine_ls_number_reflns 5491
_refine_ls_number_restraints 0
_refine_ls_restrained_S_all 1.082
_refine_ls_R_factor_all 0.0409
_refine_ls_R_factor_gt 0.0298
_refine_ls_shift/su_max 0.002
_refine_ls_shift/su_mean 0
_refine_ls_structure_factor_coef Fsqd
_refine_ls_weighting_details 'calc w=1/[\s^2^(Fo^2^)+(0.0222P)^2^+7.4604P] where P=(Fo^2^+2Fc^2^)/3'
_refine_ls_weighting_scheme calc
_refine_ls_wR_factor_gt 0.0639
_refine_ls_wR_factor_ref 0.0671
_reflns_number_gt 4654
_reflns_number_total 5491
_reflns_threshold_expression >2sigma(I)
_cod_data_source_file ic051017rsi20050622_054927.cif
_cod_data_source_block sacac_zn
_cod_database_code 4310081

loop_
_symmetry_equiv_pos_as_xyz
'x, y, z'
'-x, y, -z+1/2'
'x+1/2, y+1/2, z'
'-x+1/2, y+1/2, -z+1/2'
'-x, -y, -z'
'x, -y, z-1/2'
'-x+1/2, -y+1/2, -z'
'x+1/2, -y+1/2, z-1/2'

loop_
_atom_site_label
_atom_site_type_symbol
_atom_site_fract_x
_atom_site_fract_y
_atom_site_fract_z
_atom_site_U_iso_or_equiv
_atom_site_adp_type
_atom_site_occupancy
_atom_site_symmetry_multiplicity
_atom_site_calc_flag
_atom_site_refinement_flags
_atom_site_disorder_assembly
_atom_site_disorder_group
Zn1 Zn 0.25 0.25 0.5 0.01671(8) Uani 1 2 d S . .
S1 S 0.02875(3) 0.37522(6) 0.548173(19) 0.02130(11) Uani 1 1 d . . .
S2 S -0.05644(3) 0.41054(6) 0.63207(2) 0.02829(13) Uani 1 1 d . . .
S3 S 0.07467(3) 0.08426(5) 0.594010(18) 0.02080(11) Uani 1 1 d . . .
S4 S -0.00855(3) 0.11103(6) 0.664715(19) 0.02105(11) Uani 1 1 d . . .
S5 S 0.16260(3) -0.18474(6) 0.663247(18) 0.02276(12) Uani 1 1 d . . .
S6 S 0.07774(3) -0.14320(6) 0.731399(18) 0.02098(11) Uani 1 1 d . . .
S7 S 0.27209(3) -0.36334(6) 0.73737(2) 0.02912(13) Uani 1 1 d . . .
S8 S 0.17448(3) -0.31947(6) 0.813866(19) 0.02733(13) Uani 1 1 d . . .
N1 N 0.27861(8) 0.46681(18) 0.48165(6) 0.0195(4) Uani 1 1 d . . .
O1 O 0.14579(7) 0.28255(15) 0.46251(5) 0.0190(3) Uani 1 1 d . . .
O2 O 0.23079(7) 0.33737(15) 0.56154(5) 0.0196(3) Uani 1 1 d . . .
C1 C 0.24007(11) 0.5336(2) 0.44021(7) 0.0246(5) Uani 1 1 d . . .
H1 H 0.2026 0.4845 0.4184 0.03 Uiso 1 1 calc R . .
C2 C 0.25325(13) 0.6720(3) 0.42829(8) 0.0316(5) Uani 1 1 d . . .
H2 H 0.2251 0.7151 0.3992 0.038 Uiso 1 1 calc R . .
C3 C 0.30883(13) 0.7447(3) 0.46022(9) 0.0345(5) Uani 1 1 d . . .
H3 H 0.3189 0.8382 0.4532 0.041 Uiso 1 1 calc R . .
C4 C 0.34926(12) 0.6774(3) 0.50267(9) 0.0325(5) Uani 1 1 d . . .
H4 H 0.3875 0.724 0.5246 0.039 Uiso 1 1 calc R . .
C5 C 0.33238(11) 0.5397(2) 0.51242(8) 0.0253(5) Uani 1 1 d . . .
H5 H 0.3595 0.4954 0.5416 0.03 Uiso 1 1 calc R . .
C6 C 0.17607(11) 0.4270(2) 0.61817(7) 0.0246(5) Uani 1 1 d . . .
H6A H 0.2245 0.4381 0.6377 0.037 Uiso 1 1 calc R . .
H6B H 0.153 0.3636 0.6351 0.037 Uiso 1 1 calc R . .
H6C H 0.1532 0.5186 0.6137 0.037 Uiso 1 1 calc R . .
C7 C 0.17225(11) 0.3649(2) 0.56770(7) 0.0174(4) Uani 1 1 d . . .
C8 C 0.10564(10) 0.3377(2) 0.53154(7) 0.0165(4) Uani 1 1 d . . .
C9 C 0.09614(10) 0.2924(2) 0.48154(7) 0.0172(4) Uani 1 1 d . . .
C10 C 0.02439(10) 0.2524(2) 0.44737(8) 0.0238(4) Uani 1 1 d . . .
H10A H 0.0282 0.2245 0.4154 0.036 Uiso 1 1 calc R . .
H10B H -0.0067 0.3331 0.4433 0.036 Uiso 1 1 calc R . .
H10C H 0.0059 0.1741 0.4617 0.036 Uiso 1 1 calc R . .
C11 C 0.00536(17) 0.4977(4) 0.68362(14) 0.0730(11) Uani 1 1 d . . .
H11A H -0.0149 0.5847 0.6912 0.109 Uiso 1 1 calc R . .
H11B H 0.0474 0.5194 0.6751 0.109 Uiso 1 1 calc R . .
H11C H 0.0168 0.4357 0.7122 0.109 Uiso 1 1 calc R . .
C12 C -0.00729(10) 0.2600(2) 0.62632(7) 0.0188(4) Uani 1 1 d . . .
C13 C 0.02894(10) 0.2456(2) 0.59323(7) 0.0173(4) Uani 1 1 d . . .
C14 C 0.05978(10) 0.0219(2) 0.64930(7) 0.0173(4) Uani 1 1 d . . .
C15 C 0.09618(10) -0.0857(2) 0.67701(7) 0.0173(4) Uani 1 1 d . . .
C16 C 0.13088(12) -0.1969(3) 0.84451(7) 0.0308(5) Uani 1 1 d . . .
H16A H 0.1373 -0.2286 0.8781 0.046 Uiso 1 1 calc R . .
H16B H 0.0815 -0.1939 0.8266 0.046 Uiso 1 1 calc R . .
H16C H 0.1507 -0.103 0.8451 0.046 Uiso 1 1 calc R . .
C18 C 0.19534(10) -0.2600(2) 0.72381(7) 0.0194(4) Uani 1 1 d . . .
C17 C 0.15626(10) -0.2420(2) 0.75459(7) 0.0185(4) Uani 1 1 d . . .
C19 C 0.33764(12) -0.2275(3) 0.74047(11) 0.0417(6) Uani 1 1 d . . .
H19A H 0.3832 -0.2715 0.7479 0.063 Uiso 1 1 calc R . .
H19B H 0.3377 -0.16 0.7663 0.063 Uiso 1 1 calc R . .
H19C H 0.3269 -0.1788 0.7089 0.063 Uiso 1 1 calc R . .

loop_
_atom_site_aniso_label
_atom_site_aniso_U_11
_atom_site_aniso_U_22
_atom_site_aniso_U_33
_atom_site_aniso_U_23
_atom_site_aniso_U_13
_atom_site_aniso_U_12
Zn1 0.01549(16) 0.02065(17) 0.01386(15) -0.00155(12) 0.00426(13) -0.00095(13)
S1 0.0211(2) 0.0207(3) 0.0249(2) 0.0086(2) 0.0111(2) 0.0069(2)
S2 0.0238(3) 0.0288(3) 0.0350(3) 0.0062(2) 0.0131(2) 0.0130(2)
S3 0.0302(3) 0.0165(3) 0.0196(2) 0.00349(18) 0.0133(2) 0.0047(2)
S4 0.0191(2) 0.0234(3) 0.0238(2) 0.0060(2) 0.0112(2) 0.0029(2)
S5 0.0287(3) 0.0230(3) 0.0202(2) 0.0019(2) 0.0128(2) 0.0072(2)
S6 0.0192(2) 0.0270(3) 0.0187(2) 0.0074(2) 0.0087(2) 0.0052(2)
S7 0.0240(3) 0.0237(3) 0.0397(3) 0.0033(2) 0.0098(3) 0.0084(2)
S8 0.0331(3) 0.0286(3) 0.0192(2) 0.0078(2) 0.0063(2) 0.0073(2)
N1 0.0188(8) 0.0212(9) 0.0193(8) -0.0015(7) 0.0068(7) -0.0016(7)
O1 0.0176(7) 0.0237(8) 0.0153(6) -0.0007(5) 0.0041(6) 0.0002(6)
O2 0.0177(7) 0.0250(8) 0.0164(6) -0.0035(6) 0.0058(6) -0.0014(6)
C1 0.0267(11) 0.0273(12) 0.0198(10) -0.0020(8) 0.0070(9) -0.0013(9)
C2 0.0414(14) 0.0315(13) 0.0254(11) 0.0076(9) 0.0154(11) 0.0040(11)
C3 0.0460(14) 0.0227(12) 0.0444(14) 0.0018(10) 0.0282(12) -0.0070(11)
C4 0.0295(12) 0.0278(13) 0.0410(13) -0.0079(10) 0.0118(11) -0.0108(10)
C5 0.0234(11) 0.0256(12) 0.0260(10) -0.0030(9) 0.0060(9) -0.0023(9)
C6 0.0283(11) 0.0267(12) 0.0194(10) -0.0057(8) 0.0084(9) -0.0002(9)
C7 0.0246(10) 0.0118(9) 0.0168(9) 0.0011(7) 0.0077(8) -0.0020(8)
C8 0.0178(9) 0.0142(10) 0.0193(9) 0.0029(7) 0.0081(8) 0.0013(8)
C9 0.0178(10) 0.0122(9) 0.0195(9) 0.0035(7) 0.0025(8) 0.0000(8)
C10 0.0191(10) 0.0240(11) 0.0258(10) -0.0034(9) 0.0029(9) -0.0015(9)
C11 0.0545(19) 0.052(2) 0.095(3) -0.0424(19) -0.0030(19) 0.0231(16)
C12 0.0162(9) 0.0193(10) 0.0209(9) 0.0032(8) 0.0055(8) 0.0017(8)
C13 0.0150(9) 0.0163(10) 0.0194(9) 0.0026(7) 0.0034(8) 0.0004(8)
C14 0.0185(10) 0.0181(10) 0.0164(9) -0.0002(7) 0.0069(8) -0.0026(8)
C15 0.0179(9) 0.0201(10) 0.0153(9) -0.0001(7) 0.0070(8) 0.0002(8)
C16 0.0296(12) 0.0460(15) 0.0153(10) 0.0008(9) 0.0048(9) 0.0070(11)
C18 0.0198(10) 0.0158(10) 0.0223(10) 0.0016(8) 0.0059(8) 0.0022(8)
C17 0.0190(10) 0.0164(10) 0.0187(9) 0.0020(8) 0.0034(8) 0.0006(8)
C19 0.0217(12) 0.0456(16) 0.0554(16) 0.0006(13) 0.0082(12) -0.0016(11)

loop_
_atom_type_symbol
_atom_type_description
_atom_type_scat_dispersion_real
_atom_type_scat_dispersion_imag
_atom_type_scat_source
C C 0.0033 0.0016 'International Tables Vol C Tables 4.2.6.8 and 6.1.1.4'
H H 0 0 'International Tables Vol C Tables 4.2.6.8 and 6.1.1.4'
N N 0.0061 0.0033 'International Tables Vol C Tables 4.2.6.8 and 6.1.1.4'
O O 0.0106 0.006 'International Tables Vol C Tables 4.2.6.8 and 6.1.1.4'
S S 0.1246 0.1234 'International Tables Vol C Tables 4.2.6.8 and 6.1.1.4'
Zn Zn 0.2839 1.4301 'International Tables Vol C Tables 4.2.6.8 and 6.1.1.4'

loop_
_exptl_crystal_face_index_h
_exptl_crystal_face_index_k
_exptl_crystal_face_index_l
_exptl_crystal_face_perp_dist
1 0 0 0.225
8 1 -6 0.176
1 1 -6 0.246
-1 0 0 0.09
-3 1 10 0.201
-2 1 6 0.208
0 1 0 0.325
0 -1 0 0.151
6 1 -16 0.172
4 3 2 0.224
1 1 10 0.225
-4 -3 18 0.247

loop_
_geom_angle_atom_site_label_1
_geom_angle_atom_site_label_2
_geom_angle_atom_site_label_3
_geom_angle
_geom_angle_site_symmetry_1
_geom_angle_site_symmetry_3
_geom_angle_publ_flag
O1 Zn1 O1 180 7_556 . ?
O1 Zn1 O2 92.64(5) 7_556 . ?
O1 Zn1 O2 87.36(5) . . ?
O1 Zn1 O2 87.36(5) 7_556 7_556 ?
O1 Zn1 O2 92.64(5) . 7_556 ?
O2 Zn1 O2 180 . 7_556 ?
O1 Zn1 N1 87.86(6) 7_556 . ?
O1 Zn1 N1 92.14(6) . . ?
O2 Zn1 N1 87.66(6) . . ?
O2 Zn1 N1 92.34(6) 7_556 . ?
O1 Zn1 N1 92.14(6) 7_556 7_556 ?
O1 Zn1 N1 87.86(6) . 7_556 ?
O2 Zn1 N1 92.34(6) . 7_556 ?
O2 Zn1 N1 87.66(6) 7_556 7_556 ?
N1 Zn1 N1 180 . 7_556 ?
C13 S1 C8 104.02(9) . . ?
C12 S2 C11 100.00(12) . . ?
C13 S3 C14 93.94(9) . . ?
C14 S4 C12 93.84(9) . . ?
C15 S5 C18 94.61(9) . . ?
C15 S6 C17 94.84(9) . . ?
C18 S7 C19 101.22(11) . . ?
C17 S8 C16 101.55(10) . . ?
C1 N1 C5 117.31(19) . . ?
C1 N1 Zn1 120.70(14) . . ?
C5 N1 Zn1 121.90(14) . . ?
C9 O1 Zn1 126.63(12) . . ?
C7 O2 Zn1 128.08(12) . . ?
N1 C1 C2 123.1(2) . . ?
N1 C1 H1 118.4 . . ?
C2 C1 H1 118.4 . . ?
C3 C2 C1 118.7(2) . . ?
C3 C2 H2 120.7 . . ?
C1 C2 H2 120.7 . . ?
C4 C3 C2 118.9(2) . . ?
C4 C3 H3 120.5 . . ?
C2 C3 H3 120.5 . . ?
C3 C4 C5 119.1(2) . . ?
C3 C4 H4 120.4 . . ?
C5 C4 H4 120.4 . . ?
N1 C5 C4 122.8(2) . . ?
N1 C5 H5 118.6 . . ?
C4 C5 H5 118.6 . . ?
C7 C6 H6A 109.5 . . ?
C7 C6 H6B 109.5 . . ?
H6A C6 H6B 109.5 . . ?
C7 C6 H6C 109.5 . . ?
H6A C6 H6C 109.5 . . ?
H6B C6 H6C 109.5 . . ?
O2 C7 C8 124.53(17) . . ?
O2 C7 C6 115.04(17) . . ?
C8 C7 C6 120.39(18) . . ?
C9 C8 C7 124.79(17) . . ?
C9 C8 S1 116.99(15) . . ?
C7 C8 S1 118.05(14) . . ?
O1 C9 C8 123.58(18) . . ?
O1 C9 C10 115.23(17) . . ?
C8 C9 C10 121.18(17) . . ?
C9 C10 H10A 109.5 . . ?
C9 C10 H10B 109.5 . . ?
H10A C10 H10B 109.5 . . ?
C9 C10 H10C 109.5 . . ?
H10A C10 H10C 109.5 . . ?
H10B C10 H10C 109.5 . . ?
S2 C11 H11A 109.5 . . ?
S2 C11 H11B 109.5 . . ?
H11A C11 H11B 109.5 . . ?
S2 C11 H11C 109.5 . . ?
H11A C11 H11C 109.5 . . ?
H11B C11 H11C 109.5 . . ?
C13 C12 S2 125.25(16) . . ?
C13 C12 S4 116.95(15) . . ?
S2 C12 S4 117.72(11) . . ?
C12 C13 S1 123.10(16) . . ?
C12 C13 S3 117.52(15) . . ?
S1 C13 S3 119.30(11) . . ?
C15 C14 S4 122.32(15) . . ?
C15 C14 S3 123.47(15) . . ?
S4 C14 S3 114.21(11) . . ?
C14 C15 S5 125.43(15) . . ?
C14 C15 S6 120.89(15) . . ?
S5 C15 S6 113.66(11) . . ?
S8 C16 H16A 109.5 . . ?
S8 C16 H16B 109.5 . . ?
H16A C16 H16B 109.5 . . ?
S8 C16 H16C 109.5 . . ?
H16A C16 H16C 109.5 . . ?
H16B C16 H16C 109.5 . . ?
C17 C18 S7 124.77(16) . . ?
C17 C18 S5 116.98(15) . . ?
S7 C18 S5 118.05(11) . . ?
C18 C17 S8 124.74(16) . . ?
C18 C17 S6 116.91(15) . . ?
S8 C17 S6 118.20(11) . . ?
S7 C19 H19A 109.5 . . ?
S7 C19 H19B 109.5 . . ?
H19A C19 H19B 109.5 . . ?
S7 C19 H19C 109.5 . . ?
H19A C19 H19C 109.5 . . ?
H19B C19 H19C 109.5 . . ?

loop_
_geom_bond_atom_site_label_1
_geom_bond_atom_site_label_2
_geom_bond_distance
_geom_bond_site_symmetry_2
_geom_bond_publ_flag
Zn1 O1 2.0453(14) 7_556 ?
Zn1 O1 2.0453(14) . ?
Zn1 O2 2.0494(13) . ?
Zn1 O2 2.0494(13) 7_556 ?
Zn1 N1 2.207(2) . ?
Zn1 N1 2.207(2) 7_556 ?
S1 C13 1.751(2) . ?
S1 C8 1.7675(19) . ?
S2 C12 1.749(2) . ?
S2 C11 1.786(3) . ?
S3 C13 1.758(2) . ?
S3 C14 1.7654(19) . ?
S4 C14 1.759(2) . ?
S4 C12 1.765(2) . ?
S5 C15 1.752(2) . ?
S5 C18 1.771(2) . ?
S6 C15 1.7599(19) . ?
S6 C17 1.762(2) . ?
S7 C18 1.750(2) . ?
S7 C19 1.804(3) . ?
S8 C17 1.748(2) . ?
S8 C16 1.806(2) . ?
N1 C1 1.338(3) . ?
N1 C5 1.340(3) . ?
O1 C9 1.263(2) . ?
O2 C7 1.257(2) . ?
C1 C2 1.380(3) . ?
C1 H1 0.93 . ?
C2 C3 1.374(3) . ?
C2 H2 0.93 . ?
C3 C4 1.372(3) . ?
C3 H3 0.93 . ?
C4 C5 1.378(3) . ?
C4 H4 0.93 . ?
C5 H5 0.93 . ?
C6 C7 1.511(3) . ?
C6 H6A 0.96 . ?
C6 H6B 0.96 . ?
C6 H6C 0.96 . ?
C7 C8 1.427(3) . ?
C8 C9 1.423(3) . ?
C9 C10 1.507(3) . ?
C10 H10A 0.96 . ?
C10 H10B 0.96 . ?
C10 H10C 0.96 . ?
C11 H11A 0.96 . ?
C11 H11B 0.96 . ?
C11 H11C 0.96 . ?
C12 C13 1.346(3) . ?
C14 C15 1.341(3) . ?
C16 H16A 0.96 . ?
C16 H16B 0.96 . ?
C16 H16C 0.96 . ?
C18 C17 1.338(3) . ?
C19 H19A 0.96 . ?
C19 H19B 0.96 . ?
C19 H19C 0.96 . ?
